data_2004565
loop_
_publ_author_name
'Nemoto, T.'
'Ohashi, Y.'
'Yamamoto, G.'

_publ_section_title
;
 <i>ap</i>-8-Chloro-1,4-dimethyl-9-(2-methylbenzyl)triptycene and
 <i>sc</i>*(9<i>S</i>*)-8-Chloro-1,4-dimethyl-9-(2-methylbenzyl)triptycene
;
_journal_issue 3
_journal_name_full 'Acta Crystallographica Section C'
_journal_page_first 716
_journal_page_last 720
_journal_paper_doi 10.1107/S0108270195009048
_journal_volume 52
_journal_year 1996
_chemical_formula_sum 'C30 H25 Cl'
_chemical_formula_weight 420.95
_chemical_melting_point 242.3
_chemical_name_systematic
;
ap-8-chrolo-1,4-dimetyl-9-(2-methylbenzyl)triptycene
;
_space_group_IT_number 2
_symmetry_cell_setting triclinic
_symmetry_space_group_name_Hall '-P 1'
_symmetry_space_group_name_H-M 'P -1'
_audit_creation_method SHELXL
_cell_angle_alpha 114.715(8)
_cell_angle_beta 102.418(14)
_cell_angle_gamma 78.189(9)
_cell_formula_units_Z 4
_cell_length_a 10.0284(10)
_cell_length_b 15.7731(13)
_cell_length_c 15.6012(15)
_cell_measurement_reflns_used 25
_cell_measurement_temperature 296(2)
_cell_measurement_theta_max 15
_cell_measurement_theta_min 10
_cell_volume 2170.9(4)
_computing_cell_refinement 'Rigaku AFC software'
_computing_data_collection 'Rigaku AFC software'
_computing_data_reduction 'TEXSAN (Molecular Structure Corporation, 1985)'
_computing_molecular_graphics 'ORTEPII (Johnson, 1976)'
_computing_structure_refinement 'SHELXL93 (Sheldrick, 1993)'
_computing_structure_solution 'MITHRIL (Gilmore, 1984)'
_diffrn_ambient_temperature 296(2)
_diffrn_measurement_device 'Rigaku AFC-4'
_diffrn_measurement_method \w/2\q
_diffrn_radiation_monochromator graphite
_diffrn_radiation_source 'fine-focus sealed tube'
_diffrn_radiation_type CuK\a
_diffrn_radiation_wavelength 1.54184
_diffrn_reflns_av_R_equivalents 0
_diffrn_reflns_av_sigmaI/netI 0.0204
_diffrn_reflns_limit_h_max 11
_diffrn_reflns_limit_h_min -11
_diffrn_reflns_limit_k_max 16
_diffrn_reflns_limit_k_min -18
_diffrn_reflns_limit_l_max 17
_diffrn_reflns_limit_l_min 0
_diffrn_reflns_number 6214
_diffrn_reflns_theta_max 62.55
_diffrn_reflns_theta_min 3.11
_diffrn_standards_decay_% 1
_diffrn_standards_interval_count 50
_diffrn_standards_number 3
_exptl_absorpt_coefficient_mu 1.650
_exptl_absorpt_correction_type none
_exptl_crystal_colour colorless
_exptl_crystal_density_diffrn 1.288
_exptl_crystal_density_meas 1.293
_exptl_crystal_density_method 'flotation in CCl~4~/C~6~H~12~'
_exptl_crystal_description plate-like
_exptl_crystal_F_000 888
_exptl_crystal_size_max 0.3
_exptl_crystal_size_mid 0.2
_exptl_crystal_size_min 0.15
_refine_diff_density_max 0.396
_refine_diff_density_min -0.549
_refine_ls_extinction_method none
_refine_ls_goodness_of_fit_all 1.075
_refine_ls_goodness_of_fit_obs 1.067
_refine_ls_hydrogen_treatment noref
_refine_ls_matrix_type full
_refine_ls_number_parameters 565
_refine_ls_number_reflns 6214
_refine_ls_number_restraints 0
_refine_ls_restrained_S_all 1.075
_refine_ls_restrained_S_obs 1.067
_refine_ls_R_factor_all 0.0639
_refine_ls_R_factor_obs 0.0608
_refine_ls_shift/esd_max 0.000
_refine_ls_shift/esd_mean 0.000
_refine_ls_structure_factor_coef Fsqd
_refine_ls_weighting_scheme
;
calc w = 1/[\s^2^(F~o~^2^) + (0.1553P)^2^ + 0.7348P]
where P = (F~o~^2^ + 2F~c~^2^)/3
;
_refine_ls_wR_factor_all 0.2107
_refine_ls_wR_factor_obs 0.2034
_reflns_number_observed 5878
_reflns_number_total 6214
_reflns_observed_criterion >2sigma(I)
_cod_data_source_file as1189.cif
_cod_data_source_block cm3ap
_cod_original_cell_volume 2170.9(3)
_cod_database_code 2004565

loop_
_symmetry_equiv_pos_as_xyz
'x, y, z'
'-x, -y, -z'

loop_
_atom_site_aniso_label
_atom_site_aniso_U_11
_atom_site_aniso_U_22
_atom_site_aniso_U_33
_atom_site_aniso_U_12
_atom_site_aniso_U_13
_atom_site_aniso_U_23
Cl1A 0.0721(6) 0.0630(6) 0.0782(6) -0.0048(4) 0.0200(5) 0.0446(5)
C1A 0.042(2) 0.045(2) 0.039(2) 0.0013(13) 0.0039(12) 0.0178(13)
C2A 0.051(2) 0.062(2) 0.045(2) 0.007(2) 0.0149(15) 0.016(2)
C3A 0.042(2) 0.077(2) 0.063(2) 0.003(2) 0.021(2) 0.037(2)
C4A 0.0369(15) 0.057(2) 0.050(2) -0.0014(13) 0.0076(13) 0.031(2)
C5A 0.040(2) 0.053(2) 0.045(2) 0.0027(14) 0.0051(13) 0.0121(15)
C6A 0.051(2) 0.071(2) 0.048(2) 0.010(2) 0.0061(15) 0.023(2)
C7A 0.060(2) 0.068(2) 0.054(2) 0.019(2) 0.018(2) 0.038(2)
C8A 0.045(2) 0.048(2) 0.055(2) 0.0085(14) 0.0176(14) 0.026(2)
C9A 0.0361(14) 0.0375(15) 0.0418(15) -0.0025(12) 0.0075(12) 0.0173(12)
C10A 0.0344(15) 0.043(2) 0.049(2) -0.0066(12) 0.0032(12) 0.0162(14)
C11A 0.0372(15) 0.041(2) 0.041(2) -0.0031(12) 0.0039(12) 0.0174(13)
C12A 0.0349(14) 0.039(2) 0.0374(14) -0.0005(12) 0.0056(11) 0.0155(12)
C13A 0.037(2) 0.050(2) 0.048(2) 0.0000(13) 0.0065(13) 0.0191(14)
C14A 0.041(2) 0.056(2) 0.059(2) 0.0098(15) 0.0032(15) 0.021(2)
C15A 0.061(2) 0.043(2) 0.064(2) 0.009(2) 0.002(2) 0.021(2)
C16A 0.056(2) 0.040(2) 0.053(2) -0.0043(14) 0.0052(15) 0.0181(14)
C17A 0.0326(14) 0.042(2) 0.043(2) -0.0010(11) 0.0035(11) 0.0215(13)
C18A 0.0324(14) 0.044(2) 0.048(2) -0.0014(12) 0.0045(12) 0.0223(14)
C19A 0.0360(14) 0.042(2) 0.0400(15) 0.0045(12) 0.0093(12) 0.0131(13)
C20A 0.0379(15) 0.041(2) 0.0374(14) 0.0076(12) 0.0129(12) 0.0166(12)
C21A 0.045(2) 0.072(2) 0.084(3) -0.008(2) 0.012(2) 0.046(2)
C22A 0.055(2) 0.042(2) 0.055(2) 0.0018(14) 0.009(2) 0.0145(15)
C23A 0.040(2) 0.043(2) 0.050(2) -0.0064(13) 0.0104(13) 0.0206(14)
C24A 0.0370(15) 0.041(2) 0.051(2) -0.0044(12) 0.0097(13) 0.0150(14)
C25A 0.043(2) 0.044(2) 0.055(2) -0.0074(13) 0.0159(14) 0.0103(15)
C26A 0.046(2) 0.057(2) 0.058(2) -0.014(2) 0.008(2) 0.006(2)
C27A 0.049(2) 0.062(2) 0.056(2) 0.002(2) -0.001(2) 0.011(2)
C28A 0.052(2) 0.050(2) 0.058(2) 0.0033(15) 0.003(2) 0.021(2)
C29A 0.042(2) 0.044(2) 0.053(2) -0.0051(13) 0.0038(14) 0.0184(14)
C30A 0.081(3) 0.062(2) 0.062(2) -0.033(2) 0.022(2) 0.011(2)
Cl1B 0.0638(5) 0.0658(6) 0.0719(6) -0.0057(4) -0.0087(4) 0.0478(5)
C1B 0.046(2) 0.046(2) 0.041(2) -0.0098(13) 0.0048(12) 0.0209(13)
C2B 0.055(2) 0.059(2) 0.039(2) -0.020(2) -0.0046(14) 0.0170(15)
C3B 0.039(2) 0.070(2) 0.048(2) -0.0108(15) -0.0048(13) 0.030(2)
C4B 0.0343(15) 0.057(2) 0.047(2) -0.0032(13) 0.0050(12) 0.0283(15)
C5B 0.056(2) 0.056(2) 0.041(2) -0.024(2) 0.0096(14) 0.0111(15)
C6B 0.067(2) 0.080(3) 0.038(2) -0.036(2) 0.004(2) 0.021(2)
C7B 0.071(2) 0.077(2) 0.046(2) -0.038(2) -0.013(2) 0.037(2)
C8B 0.048(2) 0.053(2) 0.046(2) -0.0211(14) -0.0066(13) 0.0270(14)
C9B 0.0336(14) 0.0370(15) 0.0425(15) -0.0042(11) 0.0006(11) 0.0213(12)
C10B 0.0382(15) 0.040(2) 0.045(2) -0.0019(12) 0.0127(12) 0.0139(13)
C11B 0.0370(14) 0.0387(15) 0.0395(15) -0.0033(12) 0.0060(11) 0.0162(12)
C12B 0.0359(14) 0.041(2) 0.0369(14) -0.0044(11) 0.0024(11) 0.0217(12)
C13B 0.0348(14) 0.045(2) 0.049(2) -0.0014(12) 0.0038(12) 0.0271(14)
C14B 0.045(2) 0.051(2) 0.052(2) -0.0118(14) 0.0051(13) 0.0272(15)
C15B 0.059(2) 0.041(2) 0.052(2) -0.0073(14) 0.0112(15) 0.0218(14)
C16B 0.048(2) 0.039(2) 0.057(2) 0.0013(13) 0.0115(14) 0.0211(14)
C17B 0.0367(14) 0.043(2) 0.0332(14) -0.0054(12) 0.0038(11) 0.0197(12)
C18B 0.0355(14) 0.044(2) 0.0385(14) -0.0050(12) 0.0060(11) 0.0185(13)
C19B 0.044(2) 0.044(2) 0.0365(15) -0.0177(13) 0.0036(12) 0.0119(12)
C20B 0.0399(15) 0.043(2) 0.0375(15) -0.0162(12) -0.0026(12) 0.0185(12)
C21B 0.039(2) 0.074(2) 0.077(2) 0.004(2) 0.007(2) 0.037(2)
C22B 0.060(2) 0.041(2) 0.048(2) -0.0084(14) 0.0098(15) 0.0141(14)
C23B 0.0378(15) 0.040(2) 0.047(2) 0.0016(12) 0.0042(12) 0.0235(13)
C24B 0.0349(14) 0.039(2) 0.050(2) -0.0050(12) 0.0054(12) 0.0149(13)
C25B 0.036(2) 0.044(2) 0.056(2) -0.0085(13) 0.0047(14) 0.0081(15)
C26B 0.049(2) 0.061(2) 0.070(2) -0.019(2) 0.021(2) 0.000(2)
C27B 0.082(3) 0.070(2) 0.050(2) -0.034(2) 0.024(2) 0.008(2)
C28B 0.077(2) 0.059(2) 0.053(2) -0.022(2) 0.009(2) 0.024(2)
C29B 0.054(2) 0.053(2) 0.049(2) -0.0029(15) 0.0116(14) 0.026(2)
C30B 0.047(2) 0.060(2) 0.079(3) 0.012(2) -0.004(2) 0.013(2)

loop_
_atom_site_label
_atom_site_occupancy
_atom_site_fract_x
_atom_site_fract_y
_atom_site_fract_z
_atom_site_U_iso_or_equiv
_atom_site_thermal_displace_type
_atom_site_calc_flag
_atom_site_refinement_flags
_atom_site_type_symbol
Cl1A 1 0.11317(10) 0.38640(6) 0.94645(7) 0.0644(3) Uani d . Cl
C1A 1 0.2829(3) 0.4117(2) 0.6805(2) 0.0431(7) Uani d . C
C2A 1 0.3934(3) 0.4117(3) 0.6383(2) 0.0551(8) Uani d . C
C3A 1 0.4642(3) 0.4875(3) 0.6702(3) 0.0568(9) Uani d . C
C4A 1 0.4335(3) 0.5672(2) 0.7490(2) 0.0450(7) Uani d . C
C5A 1 0.3836(3) 0.6141(2) 1.0374(2) 0.0495(8) Uani d . C
C6A 1 0.3851(4) 0.5648(3) 1.0927(3) 0.0599(9) Uani d . C
C7A 1 0.3005(4) 0.4969(3) 1.0612(2) 0.0583(9) Uani d . C
C8A 1 0.2128(3) 0.4760(2) 0.9743(2) 0.0481(8) Uani d . C
C9A 1 0.1254(3) 0.5159(2) 0.8165(2) 0.0379(6) Uani d . C
C10A 1 0.2917(3) 0.6445(2) 0.8863(2) 0.0430(7) Uani d . C
C11A 1 0.1430(3) 0.6858(2) 0.8705(2) 0.0399(6) Uani d . C
C12A 1 0.0534(3) 0.6181(2) 0.8356(2) 0.0375(6) Uani d . C
C13A 1 -0.0874(3) 0.6474(2) 0.8271(2) 0.0458(7) Uani d . C
C14A 1 -0.1353(3) 0.7423(2) 0.8506(2) 0.0553(8) Uani d . C
C15A 1 -0.0454(4) 0.8081(2) 0.8821(3) 0.0596(9) Uani d . C
C16A 1 0.0955(4) 0.7800(2) 0.8929(2) 0.0508(8) Uani d . C
C17A 1 0.2436(3) 0.4943(2) 0.7558(2) 0.0385(6) Uani d . C
C18A 1 0.3253(3) 0.5681(2) 0.7927(2) 0.0407(7) Uani d . C
C19A 1 0.2974(3) 0.5946(2) 0.9517(2) 0.0411(7) Uani d . C
C20A 1 0.2088(3) 0.5245(2) 0.9162(2) 0.0393(6) Uani d . C
C21A 1 0.5171(4) 0.6484(3) 0.7870(3) 0.0609(9) Uani d . C
C22A 1 0.2236(4) 0.3189(2) 0.6392(2) 0.0535(8) Uani d . C
C23A 1 0.0178(3) 0.4472(2) 0.7757(2) 0.0426(7) Uani d . C
C24A 1 -0.0677(3) 0.4324(2) 0.6794(2) 0.0435(7) Uani d . C
C25A 1 -0.1596(3) 0.3646(2) 0.6433(2) 0.0489(8) Uani d . C
C26A 1 -0.2366(4) 0.3470(3) 0.5539(3) 0.0583(9) Uani d . C
C27A 1 -0.2264(4) 0.3939(3) 0.4983(3) 0.0627(10) Uani d . C
C28A 1 -0.1370(4) 0.4611(2) 0.5341(3) 0.0558(8) Uani d . C
C29A 1 -0.0585(3) 0.4793(2) 0.6221(2) 0.0473(7) Uani d . C
C30A 1 -0.1737(5) 0.3111(3) 0.7008(3) 0.0672(11) Uani d . C
Cl1B 1 -0.41997(9) 0.11638(6) 0.54445(7) 0.0635(3) Uani d . Cl
C1B 1 -0.0643(3) 0.0938(2) 0.8166(2) 0.0426(7) Uani d . C
C2B 1 0.0741(3) 0.0925(2) 0.8591(2) 0.0519(8) Uani d . C
C3B 1 0.1709(3) 0.0146(3) 0.8282(2) 0.0513(8) Uani d . C
C4B 1 0.1360(3) -0.0666(2) 0.7520(2) 0.0438(7) Uani d . C
C5B 1 -0.0666(4) -0.1163(2) 0.4617(2) 0.0504(8) Uani d . C
C6B 1 -0.1286(4) -0.0679(3) 0.4047(2) 0.0589(9) Uani d . C
C7B 1 -0.2353(4) 0.0019(3) 0.4333(2) 0.0594(10) Uani d . C
C8B 1 -0.2822(3) 0.0258(2) 0.5198(2) 0.0464(7) Uani d . C
C9B 1 -0.2478(3) -0.0087(2) 0.6797(2) 0.0366(6) Uani d . C
C10B 1 -0.0485(3) -0.1429(2) 0.6139(2) 0.0412(7) Uani d . C
C11B 1 -0.1654(3) -0.1796(2) 0.6298(2) 0.0383(6) Uani d . C
C12B 1 -0.2728(3) -0.1094(2) 0.6620(2) 0.0364(6) Uani d . C
C13B 1 -0.3934(3) -0.1344(2) 0.6701(2) 0.0410(7) Uani d . C
C14B 1 -0.4028(3) -0.2285(2) 0.6466(2) 0.0465(7) Uani d . C
C15B 1 -0.2936(3) -0.2967(2) 0.6180(2) 0.0492(7) Uani d . C
C16B 1 -0.1738(3) -0.2731(2) 0.6079(2) 0.0479(7) Uani d . C
C17B 1 -0.1032(3) 0.0107(2) 0.7419(2) 0.0359(6) Uani d . C
C18B 1 -0.0005(3) -0.0657(2) 0.7071(2) 0.0385(6) Uani d . C
C19B 1 -0.1125(3) -0.0935(2) 0.5469(2) 0.0412(7) Uani d . C
C20B 1 -0.2208(3) -0.0216(2) 0.5797(2) 0.0390(6) Uani d . C
C21B 1 0.2427(3) -0.1512(3) 0.7178(3) 0.0627(9) Uani d . C
C22B 1 -0.1539(4) 0.1880(2) 0.8568(2) 0.0504(8) Uani d . C
C23B 1 -0.3712(3) 0.0625(2) 0.7180(2) 0.0406(7) Uani d . C
C24B 1 -0.4041(3) 0.0772(2) 0.8143(2) 0.0422(7) Uani d . C
C25B 1 -0.5166(3) 0.1430(2) 0.8494(2) 0.0492(8) Uani d . C
C26B 1 -0.5480(4) 0.1592(3) 0.9376(3) 0.0649(10) Uani d . C
C27B 1 -0.4713(4) 0.1115(3) 0.9921(3) 0.0664(11) Uani d . C
C28B 1 -0.3605(4) 0.0463(3) 0.9577(3) 0.0603(9) Uani d . C
C29B 1 -0.3280(3) 0.0296(2) 0.8700(2) 0.0501(8) Uani d . C
C30B 1 -0.6024(4) 0.1977(3) 0.7915(3) 0.0718(12) Uani d . C
H2A 1 0.4195(3) 0.3580(3) 0.5866(2) 0.066 Uiso calc R H
H3A 1 0.5340(3) 0.4850(3) 0.6381(3) 0.068 Uiso calc R H
H5A 1 0.4408(3) 0.6605(2) 1.0580(2) 0.059 Uiso calc R H
H6A 1 0.4430(4) 0.5776(3) 1.1507(3) 0.072 Uiso calc R H
H7A 1 0.3013(4) 0.4637(3) 1.0985(2) 0.070 Uiso calc R H
H10A 1 0.3545(3) 0.6924(2) 0.9125(2) 0.052 Uiso calc R H
H13A 1 -0.1492(3) 0.6037(2) 0.8058(2) 0.055 Uiso calc R H
H14A 1 -0.2296(3) 0.7617(2) 0.8450(2) 0.066 Uiso calc R H
H15A 1 -0.0791(4) 0.8712(2) 0.8960(3) 0.072 Uiso calc R H
H16A 1 0.1570(4) 0.8240(2) 0.9149(2) 0.061 Uiso calc R H
H21A 1 0.5571(24) 0.6598(13) 0.8520(7) 0.091 Uiso calc R H
H21B 1 0.4584(7) 0.7038(6) 0.7842(19) 0.091 Uiso calc R H
H21C 1 0.5890(18) 0.6331(8) 0.7491(13) 0.091 Uiso calc R H
H22A 1 0.2828(14) 0.2708(5) 0.5974(14) 0.080 Uiso calc R H
H22B 1 0.1337(11) 0.3257(6) 0.6041(15) 0.080 Uiso calc R H
H22C 1 0.2169(25) 0.3016(9) 0.6901(3) 0.080 Uiso calc R H
H23A 1 0.0655(3) 0.3862(2) 0.7729(2) 0.051 Uiso calc R H
H23B 1 -0.0455(3) 0.4675(2) 0.8217(2) 0.051 Uiso calc R H
H26A 1 -0.2972(4) 0.3023(3) 0.5306(3) 0.070 Uiso calc R H
H27A 1 -0.2785(4) 0.3806(3) 0.4382(3) 0.075 Uiso calc R H
H28A 1 -0.1300(4) 0.4942(2) 0.4983(3) 0.067 Uiso calc R H
H29A 1 0.0022(3) 0.5238(2) 0.6444(2) 0.057 Uiso calc R H
H30A 1 -0.1969(31) 0.3548(3) 0.7621(9) 0.101 Uiso calc R H
H30B 1 -0.0881(10) 0.2730(16) 0.7092(18) 0.101 Uiso calc R H
H30C 1 -0.2450(21) 0.2716(16) 0.6678(11) 0.101 Uiso calc R H
H2B 1 0.1016(3) 0.1463(2) 0.9100(2) 0.062 Uiso calc R H
H3B 1 0.2612(3) 0.0167(3) 0.8592(2) 0.062 Uiso calc R H
H5B 1 0.0058(4) -0.1642(2) 0.4429(2) 0.060 Uiso calc R H
H6B 1 -0.0981(4) -0.0825(3) 0.3473(2) 0.071 Uiso calc R H
H7B 1 -0.2776(4) 0.0342(3) 0.3945(2) 0.071 Uiso calc R H
H10B 1 0.0264(3) -0.1928(2) 0.5891(2) 0.049 Uiso calc R H
H13B 1 -0.4672(3) -0.0885(2) 0.6911(2) 0.049 Uiso calc R H
H14B 1 -0.4843(3) -0.2454(2) 0.6502(2) 0.056 Uiso calc R H
H15B 1 -0.3000(3) -0.3589(2) 0.6053(2) 0.059 Uiso calc R H
H16B 1 -0.1003(3) -0.3192(2) 0.5867(2) 0.058 Uiso calc R H
H21D 1 0.2619(23) -0.1591(13) 0.6570(10) 0.094 Uiso calc R H
H21E 1 0.2084(13) -0.2064(4) 0.7115(20) 0.094 Uiso calc R H
H21F 1 0.3256(11) -0.1420(9) 0.7630(11) 0.094 Uiso calc R H
H22D 1 -0.0963(4) 0.2359(4) 0.8963(14) 0.076 Uiso calc R H
H22E 1 -0.2146(18) 0.1835(6) 0.8942(15) 0.076 Uiso calc R H
H22F 1 -0.2072(19) 0.2038(9) 0.8053(2) 0.076 Uiso calc R H
H23C 1 -0.3570(3) 0.1230(2) 0.7215(2) 0.049 Uiso calc R H
H23D 1 -0.4521(3) 0.0437(2) 0.6713(2) 0.049 Uiso calc R H
H26B 1 -0.6225(4) 0.2033(3) 0.9605(3) 0.078 Uiso calc R H
H27B 1 -0.4938(4) 0.1231(3) 1.0511(3) 0.080 Uiso calc R H
H28B 1 -0.3078(4) 0.0135(3) 0.9937(3) 0.072 Uiso calc R H
H29B 1 -0.2532(3) -0.0145(2) 0.8477(2) 0.060 Uiso calc R H
H30D 1 -0.6495(26) 0.1553(4) 0.7340(11) 0.108 Uiso calc R H
H30E 1 -0.5433(6) 0.2282(18) 0.7757(19) 0.108 Uiso calc R H
H30F 1 -0.6686(22) 0.2443(15) 0.8283(9) 0.108 Uiso calc R H

loop_
_atom_type_symbol
_atom_type_description
_atom_type_scat_dispersion_real
_atom_type_scat_dispersion_imag
_atom_type_scat_source
C C 0.0181 0.0091 'International Tables Vol C Tables 4.2.6.8 and 6.1.1.4'
H H 0.0000 0.0000 'International Tables Vol C Tables 4.2.6.8 and 6.1.1.4'
Cl Cl 0.3639 0.7018 'International Tables Vol C Tables 4.2.6.8 and 6.1.1.4'

loop_
_geom_angle_atom_site_label_1
_geom_angle_atom_site_label_2
_geom_angle_atom_site_label_3
_geom_angle
_geom_angle_publ_flag
C17A C1A C2A 117.1(3) ?
C17A C1A C22A 127.9(3) ?
C2A C1A C22A 114.9(3) ?
C3A C2A C1A 122.7(3) ?
C2A C3A C4A 121.0(3) ?
C3A C4A C18A 117.1(3) ?
C3A C4A C21A 120.7(3) ?
C18A C4A C21A 122.2(3) ?
C19A C5A C6A 120.1(3) ?
C7A C6A C5A 119.0(3) ?
C6A C7A C8A 121.7(3) ?
C7A C8A C20A 120.8(3) ?
C7A C8A Cl1A 114.7(3) ?
C20A C8A Cl1A 124.4(3) ?
C23A C9A C12A 110.1(2) yes
C23A C9A C20A 115.6(2) yes
C12A C9A C20A 102.9(2) yes
C23A C9A C17A 116.5(2) yes
C12A C9A C17A 108.8(2) yes
C20A C9A C17A 101.9(2) yes
C18A C10A C11A 107.7(2) yes
C18A C10A C19A 105.6(2) yes
C11A C10A C19A 106.0(2) yes
C16A C11A C12A 121.8(3) ?
C16A C11A C10A 125.7(3) ?
C12A C11A C10A 112.4(2) yes
C13A C12A C11A 118.6(3) ?
C13A C12A C9A 126.7(3) ?
C11A C12A C9A 114.5(2) yes
C12A C13A C14A 119.6(3) ?
C15A C14A C13A 121.1(3) ?
C14A C15A C16A 119.8(3) ?
C11A C16A C15A 119.0(3) ?
C1A C17A C18A 119.0(3) ?
C1A C17A C9A 129.0(3) ?
C18A C17A C9A 111.7(2) yes
C4A C18A C17A 122.5(3) ?
C4A C18A C10A 123.1(3) ?
C17A C18A C10A 114.3(2) yes
C5A C19A C20A 122.6(3) ?
C5A C19A C10A 123.2(3) ?
C20A C19A C10A 114.2(3) yes
C8A C20A C19A 115.8(3) ?
C8A C20A C9A 132.6(3) ?
C19A C20A C9A 111.7(2) yes
C24A C23A C9A 120.2(2) ?
C29A C24A C25A 117.9(3) ?
C29A C24A C23A 124.5(3) ?
C25A C24A C23A 117.6(3) ?
C26A C25A C24A 119.3(3) ?
C26A C25A C30A 120.1(3) ?
C24A C25A C30A 120.6(3) ?
C27A C26A C25A 122.1(3) ?
C28A C27A C26A 118.5(3) ?
C29A C28A C27A 120.5(4) ?
C28A C29A C24A 121.6(3) ?
C17B C1B C2B 117.3(3) ?
C17B C1B C22B 127.8(3) ?
C2B C1B C22B 114.8(3) ?
C3B C2B C1B 122.5(3) ?
C2B C3B C4B 121.1(3) ?
C3B C4B C18B 117.1(3) ?
C3B C4B C21B 120.9(3) ?
C18B C4B C21B 122.0(3) ?
C6B C5B C19B 119.7(3) ?
C7B C6B C5B 119.3(3) ?
C6B C7B C8B 121.3(3) ?
C20B C8B C7B 120.7(3) ?
C20B C8B Cl1B 124.3(2) ?
C7B C8B Cl1B 115.0(3) ?
C23B C9B C12B 109.8(2) yes
C23B C9B C20B 116.0(2) yes
C12B C9B C20B 102.4(2) yes
C23B C9B C17B 116.6(2) yes
C12B C9B C17B 108.7(2) yes
C20B C9B C17B 102.1(2) yes
C18B C10B C11B 107.5(2) yes
C18B C10B C19B 105.0(2) yes
C11B C10B C19B 106.0(2) yes
C16B C11B C12B 121.8(3) ?
C16B C11B C10B 125.5(3) ?
C12B C11B C10B 112.4(2) yes
C11B C12B C13B 118.7(3) ?
C11B C12B C9B 114.9(2) yes
C13B C12B C9B 126.2(3) ?
C14B C13B C12B 119.5(3) ?
C15B C14B C13B 121.0(3) ?
C14B C15B C16B 120.1(3) ?
C11B C16B C15B 118.8(3) ?
C1B C17B C18B 119.0(3) ?
C1B C17B C9B 129.0(3) ?
C18B C17B C9B 111.6(2) yes
C4B C18B C17B 122.5(3) ?
C4B C18B C10B 123.0(3) ?
C17B C18B C10B 114.4(2) yes
C5B C19B C20B 122.9(3) ?
C5B C19B C10B 122.7(3) ?
C20B C19B C10B 114.4(2) yes
C8B C20B C19B 116.0(3) ?
C8B C20B C9B 131.9(3) ?
C19B C20B C9B 112.0(2) yes
C24B C23B C9B 118.5(2) ?
C29B C24B C25B 118.0(3) ?
C29B C24B C23B 123.7(3) ?
C25B C24B C23B 118.3(3) ?
C26B C25B C24B 119.8(3) ?
C26B C25B C30B 120.2(3) ?
C24B C25B C30B 120.1(3) ?
C27B C26B C25B 121.5(3) ?
C26B C27B C28B 119.0(3) ?
C29B C28B C27B 120.1(4) ?
C28B C29B C24B 121.6(3) ?

loop_
_geom_bond_atom_site_label_1
_geom_bond_atom_site_label_2
_geom_bond_distance
_geom_bond_publ_flag
Cl1A C8A 1.750(4) ?
C1A C17A 1.393(4) ?
C1A C2A 1.404(5) ?
C1A C22A 1.522(4) ?
C2A C3A 1.371(5) ?
C3A C4A 1.379(5) ?
C4A C18A 1.396(4) ?
C4A C21A 1.511(5) ?
C5A C19A 1.378(4) ?
C5A C6A 1.378(5) ?
C6A C7A 1.364(6) ?
C7A C8A 1.397(5) ?
C8A C20A 1.400(4) ?
C9A C12A 1.557(4) yes
C9A C17A 1.570(4) yes
C9A C20A 1.566(4) yes
C9A C23A 1.533(4) yes
C10A C11A 1.513(4) yes
C10A C18A 1.507(4) yes
C10A C19A 1.513(4) yes
C11A C12A 1.392(4) yes
C11A C16A 1.381(4) ?
C12A C13A 1.388(4) ?
C13A C14A 1.388(5) ?
C14A C15A 1.377(5) ?
C15A C16A 1.388(5) ?
C17A C18A 1.409(4) yes
C19A C20A 1.415(4) yes
C23A C24A 1.511(4) ?
C24A C29A 1.403(4) ?
C24A C25A 1.409(4) ?
C25A C26A 1.386(5) ?
C25A C30A 1.507(5) ?
C26A C27A 1.385(6) ?
C27A C28A 1.385(5) ?
C28A C29A 1.373(5) ?
Cl1B C8B 1.749(4) ?
C1B C17B 1.401(4) ?
C1B C2B 1.404(5) ?
C1B C22B 1.525(4) ?
C2B C3B 1.380(5) ?
C3B C4B 1.380(5) ?
C4B C18B 1.398(4) ?
C4B C21B 1.509(5) ?
C5B C6B 1.378(5) ?
C5B C19B 1.379(4) ?
C6B C7B 1.367(6) ?
C7B C8B 1.400(5) ?
C8B C20B 1.398(4) ?
C9B C12B 1.559(4) yes
C9B C17B 1.570(4) yes
C9B C20B 1.563(4) yes
C9B C23B 1.530(4) yes
C10B C11B 1.515(4) yes
C10B C18B 1.512(4) yes
C10B C19B 1.516(4) yes
C11B C16B 1.384(4) ?
C11B C12B 1.384(4) yes
C12B C13B 1.392(4) ?
C13B C14B 1.389(4) ?
C14B C15B 1.372(5) ?
C15B C16B 1.387(5) ?
C17B C18B 1.411(4) yes
C19B C20B 1.407(4) yes
C23B C24B 1.520(4) ?
C24B C29B 1.388(4) ?
C24B C25B 1.400(4) ?
C25B C26B 1.384(5) ?
C25B C30B 1.521(5) ?
C26B C27B 1.378(6) ?
C27B C28B 1.381(6) ?
C28B C29B 1.379(5) ?

loop_
_geom_torsion_atom_site_label_1
_geom_torsion_atom_site_label_2
_geom_torsion_atom_site_label_3
_geom_torsion_atom_site_label_4
_geom_torsion
C17A C1A C2A C3A 2.0(5)
C22A C1A C2A C3A -176.1(3)
C1A C2A C3A C4A 2.8(5)
C2A C3A C4A C18A -1.7(5)
C2A C3A C4A C21A 176.6(3)
C19A C5A C6A C7A 0.1(5)
C5A C6A C7A C8A 0.1(5)
C6A C7A C8A C20A 0.0(5)
C6A C7A C8A Cl1A 179.7(3)
C18A C10A C11A C16A -126.8(3)
C19A C10A C11A C16A 120.6(3)
C18A C10A C11A C12A 57.3(3)
C19A C10A C11A C12A -55.3(3)
C16A C11A C12A C13A -2.7(4)
C10A C11A C12A C13A 173.4(3)
C16A C11A C12A C9A -178.7(3)
C10A C11A C12A C9A -2.7(3)
C23A C9A C12A C13A 5.9(4)
C20A C9A C12A C13A -117.8(3)
C17A C9A C12A C13A 134.7(3)
C23A C9A C12A C11A -178.4(2)
C20A C9A C12A C11A 57.9(3)
C17A C9A C12A C11A -49.6(3)
C11A C12A C13A C14A 1.9(4)
C9A C12A C13A C14A 177.4(3)
C12A C13A C14A C15A 0.2(5)
C13A C14A C15A C16A -1.6(6)
C12A C11A C16A C15A 1.3(5)
C10A C11A C16A C15A -174.2(3)
C14A C15A C16A C11A 0.8(5)
C2A C1A C17A C18A -7.5(4)
C22A C1A C17A C18A 170.3(3)
C2A C1A C17A C9A 179.9(3)
C22A C1A C17A C9A -2.2(5)
C23A C9A C17A C1A -15.1(4)
C12A C9A C17A C1A -140.2(3)
C20A C9A C17A C1A 111.6(3)
C23A C9A C17A C18A 171.9(2)
C12A C9A C17A C18A 46.8(3)
C20A C9A C17A C18A -61.4(3)
C3A C4A C18A C17A -4.1(4)
C21A C4A C18A C17A 177.6(3)
C3A C4A C18A C10A 171.8(3)
C21A C4A C18A C10A -6.4(5)
C1A C17A C18A C4A 8.9(4)
C9A C17A C18A C4A -177.3(3)
C1A C17A C18A C10A -167.4(3)
C9A C17A C18A C10A 6.4(3)
C11A C10A C18A C4A 123.8(3)
C19A C10A C18A C4A -123.3(3)
C11A C10A C18A C17A -60.0(3)
C19A C10A C18A C17A 52.9(3)
C6A C5A C19A C20A -0.4(5)
C6A C5A C19A C10A -178.9(3)
C18A C10A C19A C5A 121.8(3)
C11A C10A C19A C5A -124.2(3)
C18A C10A C19A C20A -56.8(3)
C11A C10A C19A C20A 57.3(3)
C7A C8A C20A C19A -0.3(4)
Cl1A C8A C20A C19A 180.0(2)
C7A C8A C20A C9A 178.6(3)
Cl1A C8A C20A C9A -1.1(5)
C5A C19A C20A C8A 0.5(4)
C10A C19A C20A C8A 179.1(2)
C5A C19A C20A C9A -178.6(3)
C10A C19A C20A C9A 0.0(3)
C23A C9A C20A C8A 5.8(4)
C12A C9A C20A C8A 125.7(3)
C17A C9A C20A C8A -121.5(3)
C23A C9A C20A C19A -175.3(2)
C12A C9A C20A C19A -55.3(3)
C17A C9A C20A C19A 57.5(3)
C12A C9A C23A C24A 64.7(3)
C20A C9A C23A C24A -179.3(2)
C17A C9A C23A C24A -59.8(4)
C9A C23A C24A C29A -1.2(4)
C9A C23A C24A C25A 176.6(3)
C29A C24A C25A C26A 0.0(4)
C23A C24A C25A C26A -178.0(3)
C29A C24A C25A C30A 179.5(3)
C23A C24A C25A C30A 1.5(4)
C24A C25A C26A C27A 0.0(5)
C30A C25A C26A C27A -179.5(3)
C25A C26A C27A C28A -0.6(5)
C26A C27A C28A C29A 1.2(5)
C27A C28A C29A C24A -1.2(5)
C25A C24A C29A C28A 0.6(5)
C23A C24A C29A C28A 178.5(3)
C17B C1B C2B C3B 1.8(5)
C22B C1B C2B C3B -176.7(3)
C1B C2B C3B C4B 0.9(5)
C2B C3B C4B C18B 0.9(5)
C2B C3B C4B C21B 179.2(3)
C19B C5B C6B C7B -0.3(5)
C5B C6B C7B C8B 0.6(5)
C6B C7B C8B C20B -0.1(5)
C6B C7B C8B Cl1B -179.8(3)
C18B C10B C11B C16B -128.1(3)
C19B C10B C11B C16B 120.0(3)
C18B C10B C11B C12B 57.2(3)
C19B C10B C11B C12B -54.7(3)
C16B C11B C12B C13B -1.6(4)
C10B C11B C12B C13B 173.2(3)
C16B C11B C12B C9B -177.8(3)
C10B C11B C12B C9B -2.9(3)
C23B C9B C12B C11B -178.2(2)
C20B C9B C12B C11B 58.0(3)
C17B C9B C12B C11B -49.5(3)
C23B C9B C12B C13B 6.0(4)
C20B C9B C12B C13B -117.8(3)
C17B C9B C12B C13B 134.7(3)
C11B C12B C13B C14B 0.5(4)
C9B C12B C13B C14B 176.2(3)
C12B C13B C14B C15B 1.8(5)
C13B C14B C15B C16B -3.0(5)
C12B C11B C16B C15B 0.4(5)
C10B C11B C16B C15B -173.7(3)
C14B C15B C16B C11B 1.9(5)
C2B C1B C17B C18B -6.3(4)
C22B C1B C17B C18B 172.0(3)
C2B C1B C17B C9B -178.5(3)
C22B C1B C17B C9B -0.2(5)
C23B C9B C17B C1B -15.8(4)
C12B C9B C17B C1B -140.5(3)
C20B C9B C17B C1B 111.8(3)
C23B C9B C17B C18B 171.6(2)
C12B C9B C17B C18B 46.8(3)
C20B C9B C17B C18B -60.9(3)
C3B C4B C18B C17B -5.7(4)
C21B C4B C18B C17B 176.0(3)
C3B C4B C18B C10B 169.9(3)
C21B C4B C18B C10B -8.4(5)
C1B C17B C18B C4B 8.6(4)
C9B C17B C18B C4B -178.0(3)
C1B C17B C18B C10B -167.4(2)
C9B C17B C18B C10B 6.1(3)
C11B C10B C18B C4B 124.5(3)
C19B C10B C18B C4B -122.9(3)
C11B C10B C18B C17B -59.6(3)
C19B C10B C18B C17B 53.0(3)
C6B C5B C19B C20B -0.5(4)
C6B C5B C19B C10B -179.3(3)
C18B C10B C19B C5B 121.6(3)
C11B C10B C19B C5B -124.8(3)
C18B C10B C19B C20B -57.3(3)
C11B C10B C19B C20B 56.3(3)
C7B C8B C20B C19B -0.6(4)
Cl1B C8B C20B C19B 179.0(2)
C7B C8B C20B C9B 178.0(3)
Cl1B C8B C20B C9B -2.3(5)
C5B C19B C20B C8B 0.9(4)
C10B C19B C20B C8B 179.8(2)
C5B C19B C20B C9B -178.0(3)
C10B C19B C20B C9B 0.9(3)
C23B C9B C20B C8B 6.1(4)
C12B C9B C20B C8B 125.6(3)
C17B C9B C20B C8B -121.8(3)
C23B C9B C20B C19B -175.2(2)
C12B C9B C20B C19B -55.7(3)
C17B C9B C20B C19B 56.9(3)
C12B C9B C23B C24B 63.7(3)
C20B C9B C23B C24B 179.2(2)
C17B C9B C23B C24B -60.5(3)
C9B C23B C24B C29B 0.1(4)
C9B C23B C24B C25B 179.5(3)
C29B C24B C25B C26B 0.4(4)
C23B C24B C25B C26B -179.0(3)
C29B C24B C25B C30B 179.4(3)
C23B C24B C25B C30B 0.0(4)
C24B C25B C26B C27B -0.3(5)
C30B C25B C26B C27B -179.3(3)
C25B C26B C27B C28B 0.1(5)
C26B C27B C28B C29B 0.0(5)
C27B C28B C29B C24B 0.1(5)
C25B C24B C29B C28B -0.3(5)
C23B C24B C29B C28B 179.1(3)
